data_4101659
loop_
_publ_author_name
'Gao, Shuanhu'
'Wang, Qiaoling'
'Huang, Lily Jun-Shen'
'Lum, Lawrence'
'Chen, Chuo'

_publ_section_title
;
 Chemical and biological studies of nakiterpiosin and nakiterpiosinone.
;
_journal_issue 1
_journal_name_full 'Journal of the American Chemical Society'
_journal_page_first 371
_journal_page_last 383
_journal_paper_doi 10.1021/ja908626k
_journal_volume 132
_journal_year 2010
_chemical_formula_sum 'C15 H18 Cl2 O3'
_chemical_formula_weight 317.19
_chemical_name_systematic
; 
 ? 
;
_space_group_IT_number 2
_symmetry_cell_setting triclinic
_symmetry_space_group_name_Hall '-P 1'
_symmetry_space_group_name_H-M 'P -1'
_atom_sites_solution_hydrogens geom
_atom_sites_solution_primary direct
_atom_sites_solution_secondary difmap
_audit_creation_method SHELXL-97
_cell_angle_alpha 105.490(2)
_cell_angle_beta 88.947(2)
_cell_angle_gamma 93.441(4)
_cell_formula_units_Z 2
_cell_length_a 7.2623(4)
_cell_length_b 8.6146(4)
_cell_length_c 12.9699(9)
_cell_measurement_reflns_used 142
_cell_measurement_temperature 295(2)
_cell_measurement_theta_max 0.20
_cell_measurement_theta_min 0.01
_cell_volume 780.54(8)
_computing_cell_refinement 'HKL2000 v095.373'
_computing_data_collection 'collect, Nonius 1999'
_computing_data_reduction 'HKL2000 v095.373'
_computing_publication_material 'XCIF (Sheldrick and Bruker 1997)'
_computing_structure_refinement 'SHELXL-97 (Sheldrick, 1997)'
_computing_structure_solution 'SHELXS-97 (Sheldrick, 1990)'
_diffrn_ambient_temperature 295(2)
_diffrn_measured_fraction_theta_full 0.747
_diffrn_measured_fraction_theta_max 0.747
_diffrn_measurement_device_type 'Kappa CCD'
_diffrn_measurement_method Collect
_diffrn_radiation_monochromator graphite
_diffrn_radiation_source 'fine-focus sealed tube'
_diffrn_radiation_type MoK\a
_diffrn_radiation_wavelength 0.71069
_diffrn_reflns_av_R_equivalents 0.0000
_diffrn_reflns_av_sigmaI/netI 0.0516
_diffrn_reflns_limit_h_max 7
_diffrn_reflns_limit_h_min 0
_diffrn_reflns_limit_k_max 10
_diffrn_reflns_limit_k_min -10
_diffrn_reflns_limit_l_max 15
_diffrn_reflns_limit_l_min -15
_diffrn_reflns_number 2109
_diffrn_reflns_theta_full 25.25
_diffrn_reflns_theta_max 25.25
_diffrn_reflns_theta_min 3.25
_exptl_absorpt_coefficient_mu 0.420
_exptl_absorpt_correction_type none
_exptl_crystal_colour colorless
_exptl_crystal_density_diffrn 1.350
_exptl_crystal_density_method 'not measured'
_exptl_crystal_description Plate
_exptl_crystal_F_000 332
_exptl_crystal_size_max 0.30
_exptl_crystal_size_mid 0.24
_exptl_crystal_size_min 0.08
_refine_diff_density_max 0.355
_refine_diff_density_min -0.284
_refine_diff_density_rms 0.075
_refine_ls_extinction_coef 0.11(3)
_refine_ls_extinction_expression Fc^*^=kFc[1+0.001xFc^2^\l^3^/sin(2\q)]^-1/4^
_refine_ls_extinction_method SHELXL
_refine_ls_goodness_of_fit_ref 0.950
_refine_ls_hydrogen_treatment constr
_refine_ls_matrix_type full
_refine_ls_number_parameters 183
_refine_ls_number_reflns 2109
_refine_ls_number_restraints 0
_refine_ls_restrained_S_all 0.950
_refine_ls_R_factor_all 0.0912
_refine_ls_R_factor_gt 0.0666
_refine_ls_shift/su_max 0.000
_refine_ls_shift/su_mean 0.000
_refine_ls_structure_factor_coef Fsqd
_refine_ls_weighting_details 'calc w=1/[\s^2^(Fo^2^)+(0.2000P)^2^+0.0000P] where P=(Fo^2^+2Fc^2^)/3'
_refine_ls_weighting_scheme calc
_refine_ls_wR_factor_gt 0.2015
_refine_ls_wR_factor_ref 0.2377
_reflns_number_gt 1507
_reflns_number_total 2109
_reflns_threshold_expression >2sigma(I)
_cod_data_source_file ja908626k_si_003.cif
_cod_data_source_block 16
_cod_original_cell_volume 780.53(8)
_cod_database_code 4101659

loop_
_symmetry_equiv_pos_as_xyz
'x, y, z'
'-x, -y, -z'

loop_
_atom_site_label
_atom_site_type_symbol
_atom_site_fract_x
_atom_site_fract_y
_atom_site_fract_z
_atom_site_U_iso_or_equiv
_atom_site_adp_type
_atom_site_occupancy
_atom_site_symmetry_multiplicity
_atom_site_calc_flag
_atom_site_refinement_flags
_atom_site_disorder_assembly
_atom_site_disorder_group
Cl1 Cl 1.00814(17) -0.14719(13) 0.79080(11) 0.0882(6) Uani 1 1 d . . .
Cl2 Cl 0.89118(19) -0.12669(14) 0.58528(10) 0.0908(6) Uani 1 1 d . . .
O1 O 1.0432(4) 0.2619(3) 0.8924(3) 0.0759(10) Uani 1 1 d . . .
H1 H 1.1129 0.2114 0.9186 0.114 Uiso 1 1 calc R . .
O2 O 0.5435(3) 0.2562(3) 0.9204(2) 0.0616(8) Uani 1 1 d . . .
O3 O 0.3167(4) 0.1629(4) 1.0070(3) 0.0846(10) Uani 1 1 d . . .
C1 C 0.9558(5) -0.0108(5) 0.7149(4) 0.0631(11) Uani 1 1 d . . .
H1A H 1.0686 0.0545 0.7087 0.076 Uiso 1 1 calc R . .
C2 C 0.8103(5) 0.1014(4) 0.7684(3) 0.0506(10) Uani 1 1 d . . .
H2 H 0.6961 0.0354 0.7697 0.061 Uiso 1 1 calc R . .
C3 C 0.7749(5) 0.2158(4) 0.6986(3) 0.0519(10) Uani 1 1 d . . .
C4 C 0.9160(6) 0.3290(5) 0.6882(3) 0.0652(12) Uani 1 1 d . . .
H4 H 1.0263 0.3363 0.7250 0.078 Uiso 1 1 calc R . .
C5 C 0.8908(8) 0.4301(5) 0.6229(4) 0.0813(14) Uani 1 1 d . . .
H5 H 0.9843 0.5056 0.6164 0.098 Uiso 1 1 calc R . .
C6 C 0.7303(9) 0.4197(6) 0.5682(4) 0.0888(15) Uani 1 1 d . . .
H6 H 0.7150 0.4864 0.5236 0.107 Uiso 1 1 calc R . .
C7 C 0.5911(7) 0.3101(6) 0.5792(4) 0.0788(13) Uani 1 1 d . . .
H7 H 0.4813 0.3054 0.5424 0.095 Uiso 1 1 calc R . .
C8 C 0.6087(5) 0.2059(5) 0.6437(3) 0.0611(11) Uani 1 1 d . . .
C9 C 0.4516(6) 0.0902(6) 0.6531(4) 0.0788(14) Uani 1 1 d . . .
H9A H 0.3507 0.1031 0.6099 0.118 Uiso 1 1 calc R . .
H9B H 0.4128 0.1115 0.7265 0.118 Uiso 1 1 calc R . .
H9C H 0.4905 -0.0181 0.6291 0.118 Uiso 1 1 calc R . .
C10 C 0.8623(5) 0.1863(4) 0.8853(3) 0.0545(10) Uani 1 1 d . . .
H10 H 0.8583 0.1056 0.9262 0.065 Uiso 1 1 calc R . .
C11 C 0.7352(5) 0.3195(4) 0.9391(3) 0.0593(11) Uani 1 1 d . . .
H11 H 0.7575 0.4126 0.9096 0.071 Uiso 1 1 calc R . .
C12 C 0.7504(6) 0.3728(5) 1.0608(3) 0.0658(12) Uani 1 1 d . . .
H12A H 0.8728 0.3577 1.0837 0.079 Uiso 1 1 calc R . .
H12B H 0.7236 0.4854 1.0883 0.079 Uiso 1 1 calc R . .
C13 C 0.6077(5) 0.2648(4) 1.0975(3) 0.0564(10) Uani 1 1 d . . .
H13 H 0.6661 0.1665 1.1006 0.068 Uiso 1 1 calc R . .
C14 C 0.4717(6) 0.2214(5) 1.0077(3) 0.0611(11) Uani 1 1 d . . .
C15 C 0.5215(7) 0.3371(7) 1.2058(4) 0.0859(15) Uani 1 1 d . . .
H15A H 0.4351 0.2590 1.2232 0.129 Uiso 1 1 calc R . .
H15B H 0.4586 0.4309 1.2035 0.129 Uiso 1 1 calc R . .
H15C H 0.6163 0.3670 1.2593 0.129 Uiso 1 1 calc R . .

loop_
_atom_site_aniso_label
_atom_site_aniso_U_11
_atom_site_aniso_U_22
_atom_site_aniso_U_33
_atom_site_aniso_U_23
_atom_site_aniso_U_13
_atom_site_aniso_U_12
Cl1 0.0965(11) 0.0671(8) 0.1053(11) 0.0236(7) -0.0204(7) 0.0294(6)
Cl2 0.1271(12) 0.0670(8) 0.0767(9) 0.0118(6) 0.0099(7) 0.0294(7)
O1 0.0606(19) 0.0696(18) 0.100(2) 0.0295(16) -0.0226(15) -0.0124(14)
O2 0.0577(17) 0.0708(17) 0.0535(18) 0.0096(13) -0.0092(13) 0.0107(13)
O3 0.059(2) 0.109(2) 0.086(2) 0.0260(18) -0.0135(15) -0.0060(18)
C1 0.057(2) 0.0465(19) 0.089(3) 0.022(2) 0.002(2) 0.0058(16)
C2 0.048(2) 0.0465(19) 0.058(2) 0.0161(17) 0.0009(16) -0.0018(15)
C3 0.059(2) 0.0418(18) 0.054(2) 0.0103(15) 0.0049(17) 0.0122(16)
C4 0.078(3) 0.050(2) 0.067(3) 0.0148(19) 0.009(2) -0.0001(19)
C5 0.121(4) 0.051(2) 0.074(3) 0.021(2) 0.021(3) 0.007(2)
C6 0.142(5) 0.067(3) 0.065(3) 0.026(2) 0.015(3) 0.031(3)
C7 0.098(3) 0.083(3) 0.061(3) 0.023(2) -0.002(2) 0.034(3)
C8 0.068(3) 0.062(2) 0.053(2) 0.0105(19) 0.0015(18) 0.0190(19)
C9 0.058(3) 0.106(4) 0.072(3) 0.021(3) -0.015(2) 0.005(2)
C10 0.045(2) 0.0503(19) 0.073(3) 0.0251(18) -0.0114(17) -0.0026(15)
C11 0.068(3) 0.048(2) 0.064(3) 0.0175(18) -0.0077(19) 0.0028(17)
C12 0.087(3) 0.049(2) 0.059(3) 0.0114(18) -0.018(2) -0.0033(19)
C13 0.067(2) 0.0503(19) 0.051(2) 0.0097(16) -0.0115(18) 0.0073(17)
C14 0.062(3) 0.056(2) 0.061(3) 0.0071(19) -0.008(2) 0.0051(18)
C15 0.093(3) 0.094(3) 0.066(3) 0.008(2) -0.007(2) 0.022(3)

loop_
_atom_type_symbol
_atom_type_description
_atom_type_scat_dispersion_real
_atom_type_scat_dispersion_imag
_atom_type_scat_source
C C 0.0033 0.0016 'International Tables Vol C Tables 4.2.6.8 and 6.1.1.4'
H H 0.0000 0.0000 'International Tables Vol C Tables 4.2.6.8 and 6.1.1.4'
O O 0.0106 0.0060 'International Tables Vol C Tables 4.2.6.8 and 6.1.1.4'
Cl Cl 0.1484 0.1585 'International Tables Vol C Tables 4.2.6.8 and 6.1.1.4'

loop_
_geom_angle_atom_site_label_1
_geom_angle_atom_site_label_2
_geom_angle_atom_site_label_3
_geom_angle
_geom_angle_site_symmetry_1
_geom_angle_site_symmetry_3
_geom_angle_publ_flag
C14 O2 C11 110.7(3) . . ?
C2 C1 Cl2 112.7(3) . . ?
C2 C1 Cl1 111.9(3) . . ?
Cl2 C1 Cl1 107.7(2) . . ?
C1 C2 C10 111.0(3) . . ?
C1 C2 C3 108.6(3) . . ?
C10 C2 C3 114.8(3) . . ?
C8 C3 C4 119.9(3) . . ?
C8 C3 C2 121.7(3) . . ?
C4 C3 C2 118.4(3) . . ?
C5 C4 C3 119.8(4) . . ?
C6 C5 C4 120.5(4) . . ?
C5 C6 C7 119.7(4) . . ?
C6 C7 C8 122.2(4) . . ?
C3 C8 C7 117.8(4) . . ?
C3 C8 C9 122.4(3) . . ?
C7 C8 C9 119.7(4) . . ?
O1 C10 C11 105.7(3) . . ?
O1 C10 C2 111.2(3) . . ?
C11 C10 C2 113.6(3) . . ?
O2 C11 C12 103.6(3) . . ?
O2 C11 C10 108.7(3) . . ?
C12 C11 C10 114.1(3) . . ?
C13 C12 C11 103.9(3) . . ?
C12 C13 C14 103.1(3) . . ?
C12 C13 C15 115.4(4) . . ?
C14 C13 C15 113.5(4) . . ?
O3 C14 O2 120.6(4) . . ?
O3 C14 C13 128.5(4) . . ?
O2 C14 C13 110.9(3) . . ?

loop_
_geom_bond_atom_site_label_1
_geom_bond_atom_site_label_2
_geom_bond_distance
_geom_bond_site_symmetry_2
_geom_bond_publ_flag
Cl1 C1 1.783(4) . ?
Cl2 C1 1.766(5) . ?
O1 C10 1.424(4) . ?
O2 C14 1.336(5) . ?
O2 C11 1.465(4) . ?
O3 C14 1.204(5) . ?
C1 C2 1.507(5) . ?
C2 C10 1.540(5) . ?
C2 C3 1.540(5) . ?
C3 C8 1.399(5) . ?
C3 C4 1.401(5) . ?
C4 C5 1.390(6) . ?
C5 C6 1.361(7) . ?
C6 C7 1.373(7) . ?
C7 C8 1.393(6) . ?
C8 C9 1.494(6) . ?
C10 C11 1.527(5) . ?
C11 C12 1.526(6) . ?
C12 C13 1.506(6) . ?
C13 C14 1.496(5) . ?
C13 C15 1.516(6) . ?
